data_1517776
loop_
_publ_author_name
'Mehdi Amirnasr'
'Mahdieh Rasouli'
'Kurt Mereiter'

_publ_section_title
;
 Copper(I) complexes of new N2S2 donor Schiff-base ligands derived from
 1,2-bis-(2-amino-phenylsulfanyl)ethane
;
_journal_name_full
;
Inorganica Chimica Acta
;
_journal_page_first 230
_journal_page_last 235
_journal_volume 404
_journal_year 2013
_chemical_formula_moiety 'C80 H66 Cu2 I2 N2 P2 S2'
_chemical_formula_sum 'C80 H66 Cu2 I2 N2 P2 S2'
_chemical_formula_weight 1562.29
_space_group_IT_number 2
_symmetry_cell_setting triclinic
_symmetry_space_group_name_Hall '-P 1'
_symmetry_space_group_name_H-M 'P -1'
_atom_sites_solution_hydrogens geom
_atom_sites_solution_primary direct
_atom_sites_solution_secondary difmap
_cell_angle_alpha 104.8020(10)
_cell_angle_beta 93.5370(10)
_cell_angle_gamma 119.1760(10)
_cell_formula_units_Z 1
_cell_length_a 11.3953(2)
_cell_length_b 11.5651(2)
_cell_length_c 15.9616(2)
_cell_measurement_reflns_used 8346
_cell_measurement_temperature 100(2)
_cell_measurement_theta_max 30.00
_cell_measurement_theta_min 2.23
_cell_volume 1731.95(5)
_computing_cell_refinement 'Bruker SAINT'
_computing_data_collection 'Bruker APEX2'
_computing_data_reduction 'Bruker SAINT, SADABS, XPREP'
_computing_molecular_graphics 'Bruker SHELXTL'
_computing_publication_material 'Bruker SHELXTL'
_computing_structure_refinement 'SHELXL-97 (Sheldrick, 2008)'
_computing_structure_solution 'SHELXS-97 (Sheldrick, 2008)'
_diffrn_ambient_temperature 100(2)
_diffrn_measured_fraction_theta_full 0.997
_diffrn_measured_fraction_theta_max 0.997
_diffrn_measurement_device_type 'Bruker APEX-II CCD'
_diffrn_measurement_method '\f and \w scans'
_diffrn_radiation_monochromator graphite
_diffrn_radiation_source 'fine-focus sealed tube'
_diffrn_radiation_type MoK\a
_diffrn_radiation_wavelength 0.71073
_diffrn_reflns_av_R_equivalents 0.0205
_diffrn_reflns_av_sigmaI/netI 0.0207
_diffrn_reflns_limit_h_max 16
_diffrn_reflns_limit_h_min -16
_diffrn_reflns_limit_k_max 16
_diffrn_reflns_limit_k_min -16
_diffrn_reflns_limit_l_max 22
_diffrn_reflns_limit_l_min -22
_diffrn_reflns_number 32633
_diffrn_reflns_theta_full 30.00
_diffrn_reflns_theta_max 30.00
_diffrn_reflns_theta_min 2.07
_diffrn_standards_decay_% 0
_exptl_absorpt_coefficient_mu 1.657
_exptl_absorpt_correction_T_max 0.72
_exptl_absorpt_correction_T_min 0.51
_exptl_absorpt_correction_type multi-scan
_exptl_absorpt_process_details 'program SADABS'
_exptl_crystal_colour brown
_exptl_crystal_density_diffrn 1.498
_exptl_crystal_density_method 'not measured'
_exptl_crystal_description block
_exptl_crystal_F_000 786
_exptl_crystal_size_max 0.46
_exptl_crystal_size_mid 0.28
_exptl_crystal_size_min 0.21
_refine_diff_density_max 1.481
_refine_diff_density_min -0.260
_refine_diff_density_rms 0.104
_refine_ls_extinction_method none
_refine_ls_goodness_of_fit_ref 1.060
_refine_ls_hydrogen_treatment constr
_refine_ls_matrix_type full
_refine_ls_number_parameters 406
_refine_ls_number_reflns 10079
_refine_ls_number_restraints 0
_refine_ls_restrained_S_all 1.060
_refine_ls_R_factor_all 0.0340
_refine_ls_R_factor_gt 0.0292
_refine_ls_shift/su_max 0.001
_refine_ls_shift/su_mean 0.000
_refine_ls_structure_factor_coef Fsqd
_refine_ls_weighting_details 'calc w=1/[\s^2^(Fo^2^)+(0.0470P)^2^+0.5185P] where P=(Fo^2^+2Fc^2^)/3'
_refine_ls_weighting_scheme calc
_refine_ls_wR_factor_gt 0.0741
_refine_ls_wR_factor_ref 0.0767
_reflns_number_gt 8953
_reflns_number_total 10079
_reflns_threshold_expression >2sigma(I)
_cod_data_source_file ICA-2013-404-230-235-1.cif
_cod_data_source_block 1552-Amir19-R2
_cod_depositor_comments
;
The following automatic conversions were performed:

'_symmetry_cell_setting' value 'Triclinic' changed to 'triclinic'
according to the built-in table from CIF Core dictionary named
'cif_core.dic' version 2.4.1 from 2010-06-29.

Automatic conversion script
Id: cif_fix_values 2281 2013-09-26 08:29:07Z andrius 
;
_cod_original_sg_symbol_H-M P-1
_cod_database_code 1517776

loop_
_symmetry_equiv_pos_as_xyz
'x, y, z'
'-x, -y, -z'

loop_
_atom_site_label
_atom_site_type_symbol
_atom_site_fract_x
_atom_site_fract_y
_atom_site_fract_z
_atom_site_U_iso_or_equiv
_atom_site_adp_type
_atom_site_occupancy
_atom_site_symmetry_multiplicity
_atom_site_calc_flag
_atom_site_refinement_flags
I1 I 0.466635(11) 0.714595(12) 0.714794(8) 0.02363(4) Uani 1 1 d .
Cu1 Cu 0.70606(2) 0.83218(2) 0.678267(13) 0.01668(5) Uani 1 1 d .
P1 P 0.78581(4) 1.04586(4) 0.66609(3) 0.01606(8) Uani 1 1 d .
S1 S 0.71185(4) 0.67540(4) 0.55356(3) 0.01788(8) Uani 1 1 d .
N1 N 0.86711(15) 0.82702(14) 0.74326(9) 0.0163(3) Uani 1 1 d .
C1 C 0.55716(18) 0.50216(17) 0.52879(12) 0.0213(3) Uani 1 1 d .
H1A H 0.5744 0.4284 0.4969 0.026 Uiso 1 1 calc R
H1B H 0.5307 0.4860 0.5845 0.026 Uiso 1 1 calc R
C2 C 0.83449(17) 0.65037(17) 0.60788(11) 0.0176(3) Uani 1 1 d .
C3 C 0.8626(2) 0.55000(18) 0.56110(12) 0.0226(3) Uani 1 1 d .
H3 H 0.8147 0.4945 0.5013 0.027 Uiso 1 1 calc R
C4 C 0.9602(2) 0.53121(19) 0.60169(12) 0.0241(3) Uani 1 1 d .
H4 H 0.9782 0.4622 0.5698 0.029 Uiso 1 1 calc R
C5 C 1.0318(2) 0.6131(2) 0.68885(12) 0.0236(3) Uani 1 1 d .
H5 H 1.0997 0.6010 0.7161 0.028 Uiso 1 1 calc R
C6 C 1.00424(19) 0.71246(18) 0.73616(11) 0.0205(3) Uani 1 1 d .
H6 H 1.0528 0.7673 0.7959 0.025 Uiso 1 1 calc R
C7 C 0.90510(17) 0.73266(17) 0.69640(11) 0.0172(3) Uani 1 1 d .
C8 C 0.95100(17) 0.92902(17) 0.81488(11) 0.0180(3) Uani 1 1 d .
H8 H 1.0426 0.9499 0.8307 0.022 Uiso 1 1 calc R
C9 C 0.90394(18) 1.00990(17) 0.86992(11) 0.0183(3) Uani 1 1 d .
H9 H 0.8084 0.9769 0.8552 0.022 Uiso 1 1 calc R
C10 C 0.98179(17) 1.12918(17) 0.94109(11) 0.0173(3) Uani 1 1 d .
C11 C 1.13421(18) 1.20505(17) 0.96456(11) 0.0181(3) Uani 1 1 d .
C12 C 1.21219(19) 1.21490(19) 0.89920(12) 0.0231(3) Uani 1 1 d .
H12 H 1.1672 1.1784 0.8384 0.028 Uiso 1 1 calc R
C13 C 1.3545(2) 1.2774(2) 0.92225(15) 0.0312(4) Uani 1 1 d .
H13 H 1.4060 1.2834 0.8772 0.037 Uiso 1 1 calc R
C14 C 1.4213(2) 1.3308(2) 1.01087(16) 0.0335(4) Uani 1 1 d .
H14 H 1.5181 1.3706 1.0265 0.040 Uiso 1 1 calc R
C15 C 1.3462(2) 1.3258(2) 1.07683(14) 0.0286(4) Uani 1 1 d .
H15 H 1.3921 1.3638 1.1376 0.034 Uiso 1 1 calc R
C16 C 1.20467(19) 1.26563(18) 1.05433(12) 0.0219(3) Uani 1 1 d .
H16 H 1.1547 1.2652 1.0999 0.026 Uiso 1 1 calc R
C17 C 0.90790(18) 1.18218(18) 0.99757(11) 0.0188(3) Uani 1 1 d .
C18 C 0.9569(2) 1.32589(19) 1.03060(11) 0.0231(3) Uani 1 1 d .
H18 H 1.0417 1.3914 1.0204 0.028 Uiso 1 1 calc R
C19 C 0.8813(2) 1.3729(2) 1.07844(12) 0.0287(4) Uani 1 1 d .
H19 H 0.9139 1.4703 1.0993 0.034 Uiso 1 1 calc R
C20 C 0.7592(2) 1.2789(2) 1.09587(13) 0.0314(4) Uani 1 1 d .
H20 H 0.7082 1.3117 1.1284 0.038 Uiso 1 1 calc R
C21 C 0.7115(2) 1.1362(2) 1.06543(13) 0.0291(4) Uani 1 1 d .
H21 H 0.6290 1.0716 1.0783 0.035 Uiso 1 1 calc R
C22 C 0.78494(19) 1.0883(2) 1.01622(12) 0.0232(3) Uani 1 1 d .
H22 H 0.7513 0.9907 0.9950 0.028 Uiso 1 1 calc R
C23 C 0.74384(17) 1.16635(17) 0.73676(11) 0.0181(3) Uani 1 1 d .
C24 C 0.67872(18) 1.13056(19) 0.80532(12) 0.0210(3) Uani 1 1 d .
H24 H 0.6549 1.0438 0.8135 0.025 Uiso 1 1 calc R
C25 C 0.64840(19) 1.2220(2) 0.86204(13) 0.0249(4) Uani 1 1 d .
H25 H 0.6042 1.1973 0.9086 0.030 Uiso 1 1 calc R
C26 C 0.68268(19) 1.3481(2) 0.85030(13) 0.0261(4) Uani 1 1 d .
H26 H 0.6628 1.4102 0.8893 0.031 Uiso 1 1 calc R
C27 C 0.74603(19) 1.38463(19) 0.78179(14) 0.0262(4) Uani 1 1 d .
H27 H 0.7689 1.4712 0.7737 0.031 Uiso 1 1 calc R
C28 C 0.77586(18) 1.29372(18) 0.72494(12) 0.0219(3) Uani 1 1 d .
H28 H 0.8183 1.3183 0.6777 0.026 Uiso 1 1 calc R
C29 C 0.72837(19) 1.03509(19) 0.55347(11) 0.0213(3) Uani 1 1 d .
C30 C 0.8049(2) 1.1368(2) 0.51499(13) 0.0292(4) Uani 1 1 d .
H30 H 0.8928 1.2150 0.5473 0.035 Uiso 1 1 calc R
C31 C 0.7532(3) 1.1245(3) 0.42978(14) 0.0389(5) Uani 1 1 d .
H31 H 0.8049 1.1953 0.4047 0.047 Uiso 1 1 calc R
C32 C 0.6263(3) 1.0088(3) 0.38140(14) 0.0400(5) Uani 1 1 d .
H32 H 0.5908 1.0005 0.3233 0.048 Uiso 1 1 calc R
C33 C 0.5515(2) 0.9058(3) 0.41781(14) 0.0358(5) Uani 1 1 d .
H33 H 0.4655 0.8258 0.3841 0.043 Uiso 1 1 calc R
C34 C 0.60143(19) 0.9183(2) 0.50366(13) 0.0255(4) Uani 1 1 d .
H34 H 0.5490 0.8473 0.5284 0.031 Uiso 1 1 calc R
C35 C 0.97279(17) 1.15009(17) 0.68079(11) 0.0177(3) Uani 1 1 d .
C36 C 1.03386(19) 1.08513(19) 0.63122(13) 0.0247(4) Uani 1 1 d .
H36 H 0.9788 0.9896 0.5950 0.030 Uiso 1 1 calc R
C37 C 1.1744(2) 1.1589(2) 0.63437(14) 0.0302(4) Uani 1 1 d .
H37 H 1.2145 1.1139 0.5996 0.036 Uiso 1 1 calc R
C38 C 1.2563(2) 1.2979(2) 0.68805(14) 0.0290(4) Uani 1 1 d .
H38 H 1.3522 1.3484 0.6896 0.035 Uiso 1 1 calc R
C39 C 1.1981(2) 1.3628(2) 0.73921(14) 0.0280(4) Uani 1 1 d .
H39 H 1.2543 1.4576 0.7767 0.034 Uiso 1 1 calc R
C40 C 1.05656(19) 1.28925(18) 0.73587(13) 0.0234(3) Uani 1 1 d .
H40 H 1.0171 1.3343 0.7713 0.028 Uiso 1 1 calc R

loop_
_atom_site_aniso_label
_atom_site_aniso_U_11
_atom_site_aniso_U_22
_atom_site_aniso_U_33
_atom_site_aniso_U_23
_atom_site_aniso_U_13
_atom_site_aniso_U_12
I1 0.01897(6) 0.02184(6) 0.02575(7) 0.00807(5) 0.00820(4) 0.00703(5)
Cu1 0.01699(10) 0.01292(9) 0.01730(10) 0.00288(7) 0.00345(7) 0.00677(8)
P1 0.01741(19) 0.01297(18) 0.01659(18) 0.00279(14) 0.00365(15) 0.00804(15)
S1 0.02005(18) 0.01453(17) 0.01481(17) 0.00159(14) 0.00191(14) 0.00770(15)
N1 0.0200(6) 0.0142(6) 0.0141(6) 0.0034(5) 0.0053(5) 0.0088(5)
C1 0.0218(8) 0.0147(7) 0.0207(8) 0.0021(6) -0.0005(6) 0.0069(6)
C2 0.0196(7) 0.0151(7) 0.0168(7) 0.0036(6) 0.0049(6) 0.0088(6)
C3 0.0283(9) 0.0185(8) 0.0183(8) 0.0012(6) 0.0064(7) 0.0123(7)
C4 0.0334(9) 0.0210(8) 0.0240(8) 0.0069(7) 0.0121(7) 0.0182(8)
C5 0.0292(9) 0.0257(9) 0.0242(8) 0.0100(7) 0.0088(7) 0.0192(8)
C6 0.0254(8) 0.0208(8) 0.0179(7) 0.0055(6) 0.0053(6) 0.0142(7)
C7 0.0202(7) 0.0140(7) 0.0165(7) 0.0042(6) 0.0057(6) 0.0085(6)
C8 0.0197(7) 0.0164(7) 0.0169(7) 0.0044(6) 0.0038(6) 0.0092(6)
C9 0.0200(7) 0.0169(7) 0.0160(7) 0.0030(6) 0.0033(6) 0.0094(6)
C10 0.0214(7) 0.0155(7) 0.0142(7) 0.0038(6) 0.0036(6) 0.0096(6)
C11 0.0211(8) 0.0134(7) 0.0191(7) 0.0046(6) 0.0032(6) 0.0089(6)
C12 0.0229(8) 0.0204(8) 0.0226(8) 0.0059(7) 0.0055(7) 0.0093(7)
C13 0.0230(9) 0.0298(10) 0.0373(11) 0.0102(8) 0.0093(8) 0.0113(8)
C14 0.0215(9) 0.0268(10) 0.0463(12) 0.0099(9) 0.0004(8) 0.0101(8)
C15 0.0294(9) 0.0202(8) 0.0290(9) 0.0053(7) -0.0055(7) 0.0104(8)
C16 0.0274(9) 0.0154(7) 0.0194(8) 0.0042(6) -0.0003(6) 0.0100(7)
C17 0.0228(8) 0.0180(7) 0.0148(7) 0.0026(6) 0.0039(6) 0.0113(7)
C18 0.0291(9) 0.0191(8) 0.0174(7) 0.0021(6) 0.0025(6) 0.0120(7)
C19 0.0420(11) 0.0255(9) 0.0204(8) -0.0002(7) 0.0023(8) 0.0231(9)
C20 0.0397(11) 0.0436(12) 0.0203(8) 0.0042(8) 0.0078(8) 0.0314(10)
C21 0.0292(9) 0.0390(11) 0.0219(8) 0.0077(8) 0.0097(7) 0.0203(9)
C22 0.0251(8) 0.0230(8) 0.0199(8) 0.0041(6) 0.0064(6) 0.0127(7)
C23 0.0170(7) 0.0155(7) 0.0198(7) 0.0013(6) 0.0025(6) 0.0092(6)
C24 0.0220(8) 0.0207(8) 0.0208(8) 0.0042(6) 0.0045(6) 0.0128(7)
C25 0.0235(8) 0.0261(9) 0.0242(8) 0.0040(7) 0.0074(7) 0.0141(7)
C26 0.0222(8) 0.0207(8) 0.0306(9) -0.0014(7) 0.0045(7) 0.0126(7)
C27 0.0238(9) 0.0170(8) 0.0374(10) 0.0047(7) 0.0062(7) 0.0125(7)
C28 0.0211(8) 0.0190(8) 0.0259(8) 0.0059(7) 0.0058(6) 0.0113(7)
C29 0.0262(8) 0.0213(8) 0.0186(7) 0.0030(6) 0.0033(6) 0.0158(7)
C30 0.0430(11) 0.0244(9) 0.0214(8) 0.0074(7) 0.0054(8) 0.0187(9)
C31 0.0619(15) 0.0415(12) 0.0249(10) 0.0148(9) 0.0095(10) 0.0334(12)
C32 0.0533(14) 0.0602(15) 0.0213(9) 0.0081(9) 0.0016(9) 0.0434(13)
C33 0.0317(10) 0.0506(13) 0.0255(9) -0.0020(9) -0.0033(8) 0.0296(10)
C34 0.0224(8) 0.0296(9) 0.0246(9) 0.0009(7) 0.0014(7) 0.0177(8)
C35 0.0192(7) 0.0151(7) 0.0185(7) 0.0061(6) 0.0052(6) 0.0084(6)
C36 0.0239(8) 0.0204(8) 0.0267(9) 0.0030(7) 0.0081(7) 0.0113(7)
C37 0.0276(9) 0.0311(10) 0.0332(10) 0.0079(8) 0.0154(8) 0.0166(8)
C38 0.0208(8) 0.0305(10) 0.0347(10) 0.0145(8) 0.0117(7) 0.0101(8)
C39 0.0233(9) 0.0182(8) 0.0341(10) 0.0061(7) 0.0065(7) 0.0059(7)
C40 0.0220(8) 0.0172(8) 0.0270(9) 0.0020(7) 0.0057(7) 0.0098(7)

loop_
_atom_type_symbol
_atom_type_description
_atom_type_scat_dispersion_real
_atom_type_scat_dispersion_imag
_atom_type_scat_source
C C 0.0033 0.0016 'International Tables Vol C Tables 4.2.6.8 and 6.1.1.4'
H H 0.0000 0.0000 'International Tables Vol C Tables 4.2.6.8 and 6.1.1.4'
N N 0.0061 0.0033 'International Tables Vol C Tables 4.2.6.8 and 6.1.1.4'
P P 0.1023 0.0942 'International Tables Vol C Tables 4.2.6.8 and 6.1.1.4'
S S 0.1246 0.1234 'International Tables Vol C Tables 4.2.6.8 and 6.1.1.4'
Cu Cu 0.3201 1.2651 'International Tables Vol C Tables 4.2.6.8 and 6.1.1.4'
I I -0.4742 1.8119 'International Tables Vol C Tables 4.2.6.8 and 6.1.1.4'

loop_
_geom_angle_atom_site_label_1
_geom_angle_atom_site_label_2
_geom_angle_atom_site_label_3
_geom_angle
_geom_angle_site_symmetry_1
N1 Cu1 P1 109.44(4) .
N1 Cu1 S1 84.63(4) .
P1 Cu1 S1 112.579(17) .
N1 Cu1 I1 120.28(4) .
P1 Cu1 I1 116.348(14) .
S1 Cu1 I1 109.298(13) .
C29 P1 C35 101.15(8) .
C29 P1 C23 103.91(8) .
C35 P1 C23 104.06(8) .
C29 P1 Cu1 111.62(6) .
C35 P1 Cu1 114.36(5) .
C23 P1 Cu1 119.65(6) .
C2 S1 C1 100.05(8) .
C2 S1 Cu1 97.66(5) .
C1 S1 Cu1 108.88(6) .
C8 N1 C7 119.55(14) .
C8 N1 Cu1 120.03(11) .
C7 N1 Cu1 118.34(10) .
C1 C1 S1 107.54(16) 2_666
C1 C1 H1A 110.2 2_666
S1 C1 H1A 110.2 .
C1 C1 H1B 110.2 2_666
S1 C1 H1B 110.2 .
H1A C1 H1B 108.5 .
C3 C2 C7 120.07(16) .
C3 C2 S1 119.42(13) .
C7 C2 S1 120.49(12) .
C4 C3 C2 120.26(16) .
C4 C3 H3 119.9 .
C2 C3 H3 119.9 .
C3 C4 C5 120.17(16) .
C3 C4 H4 119.9 .
C5 C4 H4 119.9 .
C6 C5 C4 120.12(17) .
C6 C5 H5 119.9 .
C4 C5 H5 119.9 .
C5 C6 C7 120.62(16) .
C5 C6 H6 119.7 .
C7 C6 H6 119.7 .
C2 C7 C6 118.75(15) .
C2 C7 N1 118.21(15) .
C6 C7 N1 122.94(15) .
N1 C8 C9 119.39(15) .
N1 C8 H8 120.3 .
C9 C8 H8 120.3 .
C10 C9 C8 126.93(16) .
C10 C9 H9 116.5 .
C8 C9 H9 116.5 .
C9 C10 C11 122.99(15) .
C9 C10 C17 117.53(15) .
C11 C10 C17 119.47(14) .
C12 C11 C16 118.12(16) .
C12 C11 C10 121.66(15) .
C16 C11 C10 120.18(16) .
C13 C12 C11 120.93(18) .
C13 C12 H12 119.5 .
C11 C12 H12 119.5 .
C14 C13 C12 120.1(2) .
C14 C13 H13 120.0 .
C12 C13 H13 120.0 .
C13 C14 C15 119.82(19) .
C13 C14 H14 120.1 .
C15 C14 H14 120.1 .
C16 C15 C14 120.35(18) .
C16 C15 H15 119.8 .
C14 C15 H15 119.8 .
C15 C16 C11 120.61(18) .
C15 C16 H16 119.7 .
C11 C16 H16 119.7 .
C18 C17 C22 118.75(16) .
C18 C17 C10 120.89(16) .
C22 C17 C10 120.33(15) .
C19 C18 C17 120.06(18) .
C19 C18 H18 120.0 .
C17 C18 H18 120.0 .
C20 C19 C18 120.65(18) .
C20 C19 H19 119.7 .
C18 C19 H19 119.7 .
C19 C20 C21 119.69(18) .
C19 C20 H20 120.2 .
C21 C20 H20 120.2 .
C22 C21 C20 119.97(19) .
C22 C21 H21 120.0 .
C20 C21 H21 120.0 .
C21 C22 C17 120.84(18) .
C21 C22 H22 119.6 .
C17 C22 H22 119.6 .
C24 C23 C28 118.86(16) .
C24 C23 P1 118.82(13) .
C28 C23 P1 122.31(13) .
C23 C24 C25 120.28(17) .
C23 C24 H24 119.9 .
C25 C24 H24 119.9 .
C26 C25 C24 120.06(18) .
C26 C25 H25 120.0 .
C24 C25 H25 120.0 .
C25 C26 C27 120.42(17) .
C25 C26 H26 119.8 .
C27 C26 H26 119.8 .
C26 C27 C28 119.72(17) .
C26 C27 H27 120.1 .
C28 C27 H27 120.1 .
C27 C28 C23 120.63(17) .
C27 C28 H28 119.7 .
C23 C28 H28 119.7 .
C34 C29 C30 118.84(17) .
C34 C29 P1 117.72(14) .
C30 C29 P1 123.44(14) .
C31 C30 C29 120.6(2) .
C31 C30 H30 119.7 .
C29 C30 H30 119.7 .
C32 C31 C30 120.0(2) .
C32 C31 H31 120.0 .
C30 C31 H31 120.0 .
C33 C32 C31 119.93(19) .
C33 C32 H32 120.0 .
C31 C32 H32 120.0 .
C32 C33 C34 120.5(2) .
C32 C33 H33 119.8 .
C34 C33 H33 119.8 .
C33 C34 C29 120.2(2) .
C33 C34 H34 119.9 .
C29 C34 H34 119.9 .
C36 C35 C40 118.62(16) .
C36 C35 P1 116.69(13) .
C40 C35 P1 124.67(13) .
C37 C36 C35 120.65(17) .
C37 C36 H36 119.7 .
C35 C36 H36 119.7 .
C38 C37 C36 120.24(18) .
C38 C37 H37 119.9 .
C36 C37 H37 119.9 .
C39 C38 C37 119.86(18) .
C39 C38 H38 120.1 .
C37 C38 H38 120.1 .
C38 C39 C40 120.08(18) .
C38 C39 H39 120.0 .
C40 C39 H39 120.0 .
C35 C40 C39 120.51(17) .
C35 C40 H40 119.7 .
C39 C40 H40 119.7 .

loop_
_geom_bond_atom_site_label_1
_geom_bond_atom_site_label_2
_geom_bond_distance
_geom_bond_site_symmetry_2
I1 Cu1 2.5724(2) .
Cu1 N1 2.0859(14) .
Cu1 P1 2.2468(5) .
Cu1 S1 2.3544(4) .
P1 C29 1.8265(18) .
P1 C35 1.8269(18) .
P1 C23 1.8320(17) .
S1 C2 1.7781(17) .
S1 C1 1.8286(18) .
N1 C8 1.300(2) .
N1 C7 1.422(2) .
C1 C1 1.520(3) 2_666
C1 H1A 0.9900 .
C1 H1B 0.9900 .
C2 C3 1.399(2) .
C2 C7 1.406(2) .
C3 C4 1.386(3) .
C3 H3 0.9500 .
C4 C5 1.390(3) .
C4 H4 0.9500 .
C5 C6 1.388(2) .
C5 H5 0.9500 .
C6 C7 1.407(2) .
C6 H6 0.9500 .
C8 C9 1.436(2) .
C8 H8 0.9500 .
C9 C10 1.365(2) .
C9 H9 0.9500 .
C10 C11 1.481(2) .
C10 C17 1.487(2) .
C11 C12 1.403(2) .
C11 C16 1.409(2) .
C12 C13 1.392(3) .
C12 H12 0.9500 .
C13 C14 1.387(3) .
C13 H13 0.9500 .
C14 C15 1.393(3) .
C14 H14 0.9500 .
C15 C16 1.386(3) .
C15 H15 0.9500 .
C16 H16 0.9500 .
C17 C18 1.401(2) .
C17 C22 1.401(3) .
C18 C19 1.395(3) .
C18 H18 0.9500 .
C19 C20 1.387(3) .
C19 H19 0.9500 .
C20 C21 1.393(3) .
C20 H20 0.9500 .
C21 C22 1.390(3) .
C21 H21 0.9500 .
C22 H22 0.9500 .
C23 C24 1.397(2) .
C23 C28 1.402(2) .
C24 C25 1.401(2) .
C24 H24 0.9500 .
C25 C26 1.381(3) .
C25 H25 0.9500 .
C26 C27 1.390(3) .
C26 H26 0.9500 .
C27 C28 1.394(2) .
C27 H27 0.9500 .
C28 H28 0.9500 .
C29 C34 1.398(3) .
C29 C30 1.399(3) .
C30 C31 1.392(3) .
C30 H30 0.9500 .
C31 C32 1.388(4) .
C31 H31 0.9500 .
C32 C33 1.382(4) .
C32 H32 0.9500 .
C33 C34 1.394(3) .
C33 H33 0.9500 .
C34 H34 0.9500 .
C35 C36 1.396(2) .
C35 C40 1.396(2) .
C36 C37 1.389(3) .
C36 H36 0.9500 .
C37 C38 1.387(3) .
C37 H37 0.9500 .
C38 C39 1.382(3) .
C38 H38 0.9500 .
C39 C40 1.398(3) .
C39 H39 0.9500 .
C40 H40 0.9500 .

loop_
_geom_torsion_atom_site_label_1
_geom_torsion_atom_site_label_2
_geom_torsion_atom_site_label_3
_geom_torsion_atom_site_label_4
_geom_torsion
_geom_torsion_site_symmetry_4
N1 Cu1 P1 C29 132.30(8) .
S1 Cu1 P1 C29 40.05(7) .
I1 Cu1 P1 C29 -87.21(6) .
N1 Cu1 P1 C35 18.23(7) .
S1 Cu1 P1 C35 -74.02(6) .
I1 Cu1 P1 C35 158.72(6) .
N1 Cu1 P1 C23 -106.15(7) .
S1 Cu1 P1 C23 161.60(6) .
I1 Cu1 P1 C23 34.35(7) .
N1 Cu1 S1 C2 6.39(7) .
P1 Cu1 S1 C2 115.23(6) .
I1 Cu1 S1 C2 -113.86(6) .
N1 Cu1 S1 C1 109.81(7) .
P1 Cu1 S1 C1 -141.35(6) .
I1 Cu1 S1 C1 -10.44(6) .
P1 Cu1 N1 C8 45.94(13) .
S1 Cu1 N1 C8 158.01(13) .
I1 Cu1 N1 C8 -92.75(13) .
P1 Cu1 N1 C7 -117.55(11) .
S1 Cu1 N1 C7 -5.48(11) .
I1 Cu1 N1 C7 103.76(11) .
C2 S1 C1 C1 -173.08(16) 2_666
Cu1 S1 C1 C1 85.16(17) 2_666
C1 S1 C2 C3 62.37(15) .
Cu1 S1 C2 C3 173.19(13) .
C1 S1 C2 C7 -119.08(14) .
Cu1 S1 C2 C7 -8.26(14) .
C7 C2 C3 C4 0.0(3) .
S1 C2 C3 C4 178.52(14) .
C2 C3 C4 C5 -0.7(3) .
C3 C4 C5 C6 1.1(3) .
C4 C5 C6 C7 -0.7(3) .
C3 C2 C7 C6 0.4(2) .
S1 C2 C7 C6 -178.14(13) .
C3 C2 C7 N1 -176.04(15) .
S1 C2 C7 N1 5.4(2) .
C5 C6 C7 C2 0.0(3) .
C5 C6 C7 N1 176.24(16) .
C8 N1 C7 C2 -161.93(15) .
Cu1 N1 C7 C2 1.65(19) .
C8 N1 C7 C6 21.8(2) .
Cu1 N1 C7 C6 -174.63(13) .
C7 N1 C8 C9 -169.87(14) .
Cu1 N1 C8 C9 26.8(2) .
N1 C8 C9 C10 -172.02(16) .
C8 C9 C10 C11 9.0(3) .
C8 C9 C10 C17 -169.94(16) .
C9 C10 C11 C12 36.1(2) .
C17 C10 C11 C12 -144.94(17) .
C9 C10 C11 C16 -141.71(17) .
C17 C10 C11 C16 37.3(2) .
C16 C11 C12 C13 2.7(3) .
C10 C11 C12 C13 -175.10(17) .
C11 C12 C13 C14 0.1(3) .
C12 C13 C14 C15 -2.1(3) .
C13 C14 C15 C16 1.1(3) .
C14 C15 C16 C11 1.8(3) .
C12 C11 C16 C15 -3.7(3) .
C10 C11 C16 C15 174.16(16) .
C9 C10 C17 C18 -139.29(17) .
C11 C10 C17 C18 41.7(2) .
C9 C10 C17 C22 38.5(2) .
C11 C10 C17 C22 -140.48(17) .
C22 C17 C18 C19 -2.2(3) .
C10 C17 C18 C19 175.68(16) .
C17 C18 C19 C20 1.7(3) .
C18 C19 C20 C21 0.1(3) .
C19 C20 C21 C22 -1.3(3) .
C20 C21 C22 C17 0.8(3) .
C18 C17 C22 C21 0.9(3) .
C10 C17 C22 C21 -176.94(17) .
C29 P1 C23 C24 133.89(14) .
C35 P1 C23 C24 -120.59(14) .
Cu1 P1 C23 C24 8.59(16) .
C29 P1 C23 C28 -46.67(16) .
C35 P1 C23 C28 58.85(16) .
Cu1 P1 C23 C28 -171.97(12) .
C28 C23 C24 C25 -1.1(3) .
P1 C23 C24 C25 178.34(14) .
C23 C24 C25 C26 0.1(3) .
C24 C25 C26 C27 0.7(3) .
C25 C26 C27 C28 -0.4(3) .
C26 C27 C28 C23 -0.7(3) .
C24 C23 C28 C27 1.4(3) .
P1 C23 C28 C27 -178.04(14) .
C35 P1 C29 C34 152.27(14) .
C23 P1 C29 C34 -100.03(15) .
Cu1 P1 C29 C34 30.25(15) .
C35 P1 C29 C30 -27.47(18) .
C23 P1 C29 C30 80.23(17) .
Cu1 P1 C29 C30 -149.49(15) .
C34 C29 C30 C31 2.3(3) .
P1 C29 C30 C31 -177.98(16) .
C29 C30 C31 C32 -1.6(3) .
C30 C31 C32 C33 -0.2(3) .
C31 C32 C33 C34 1.3(3) .
C32 C33 C34 C29 -0.5(3) .
C30 C29 C34 C33 -1.3(3) .
P1 C29 C34 C33 178.99(14) .
C29 P1 C35 C36 -70.13(15) .
C23 P1 C35 C36 -177.71(14) .
Cu1 P1 C35 C36 49.97(15) .
C29 P1 C35 C40 108.27(16) .
C23 P1 C35 C40 0.69(17) .
Cu1 P1 C35 C40 -131.63(14) .
C40 C35 C36 C37 -2.1(3) .
P1 C35 C36 C37 176.37(16) .
C35 C36 C37 C38 1.0(3) .
C36 C37 C38 C39 0.6(3) .
C37 C38 C39 C40 -1.0(3) .
C36 C35 C40 C39 1.8(3) .
P1 C35 C40 C39 -176.60(15) .
C38 C39 C40 C35 -0.2(3) .
